data_7116487
loop_
_publ_author_name
'Kreye, Markus'
'Freytag, Matthias'
'Jones, Peter G.'
'Williard, Paul G.'
'Bernskoetter, Wesley H.'
'Walter, Marc D.'

_publ_section_title
;
 Homolytic H2 cleavage by a mercury-bridged Ni(i) pincer complex
 [{(PNP)Ni}2{\m-Hg}].
;
_journal_issue 14
_journal_name_full 'Chemical communications (Cambridge, England)'
_journal_page_first 2946
_journal_paper_doi 10.1039/c4cc09743b
_journal_volume 51
_journal_year 2015
_chemical_formula_sum 'C19 H35 N Ni O2 P2'
_chemical_formula_weight 430.13
_chemical_name_systematic
; 
 ? 
;
_space_group_IT_number 61
_symmetry_cell_setting orthorhombic
_symmetry_space_group_name_Hall '-P 2ac 2ab'
_symmetry_space_group_name_H-M 'P b c a'
_atom_sites_solution_hydrogens geom
_atom_sites_solution_primary direct
_atom_sites_solution_secondary difmap
_audit_creation_method SHELXL-97
_audit_update_record
;
2014-12-02 deposited with the CCDC.
2015-01-08 downloaded from the CCDC.
;
_cell_angle_alpha 90.00
_cell_angle_beta 90.00
_cell_angle_gamma 90.00
_cell_formula_units_Z 8
_cell_length_a 15.7937(4)
_cell_length_b 13.5622(3)
_cell_length_c 20.6530(5)
_cell_measurement_reflns_used 18641
_cell_measurement_temperature 130(2)
_cell_measurement_theta_max 76.6600
_cell_measurement_theta_min 4.2600
_cell_volume 4423.82(18)
_computing_cell_refinement
; 
CrysAlisPro, Agilent Technologies, 
Version 1.171.36.28 (release 01-02-2013 CrysAlis171 .NET) 
(compiled Feb  1 2013,16:14:44) 
;
_computing_data_collection
; 
CrysAlisPro, Agilent Technologies, 
Version 1.171.36.28 (release 01-02-2013 CrysAlis171 .NET) 
(compiled Feb  1 2013,16:14:44) 
;
_computing_data_reduction
; 
CrysAlisPro, Agilent Technologies, 
Version 1.171.36.28 (release 01-02-2013 CrysAlis171 .NET) 
(compiled Feb  1 2013,16:14:44) 
;
_computing_molecular_graphics 'Bruker XP'
_computing_publication_material SHELXL-97
_computing_structure_refinement 'SHELXL-97 (Sheldrick, 1997)'
_computing_structure_solution 'SHELXS-97 (Sheldrick, 1990)'
_diffrn_ambient_temperature 130(2)
_diffrn_detector_area_resol_mean 10.3543
_diffrn_measured_fraction_theta_full 1.000
_diffrn_measured_fraction_theta_max 0.997
_diffrn_measurement_device_type 'Oxford Diffraction Xcalibur, Atlas, Nova'
_diffrn_measurement_method '\w scans'
_diffrn_radiation_monochromator mirror
_diffrn_radiation_source 'Nova (Cu) X-ray Source'
_diffrn_radiation_type 'Cu K\a'
_diffrn_radiation_wavelength 1.54184
_diffrn_reflns_av_R_equivalents 0.0444
_diffrn_reflns_av_sigmaI/netI 0.0201
_diffrn_reflns_limit_h_max 19
_diffrn_reflns_limit_h_min -19
_diffrn_reflns_limit_k_max 14
_diffrn_reflns_limit_k_min -16
_diffrn_reflns_limit_l_max 26
_diffrn_reflns_limit_l_min -26
_diffrn_reflns_number 42437
_diffrn_reflns_theta_full 75.00
_diffrn_reflns_theta_max 76.87
_diffrn_reflns_theta_min 4.28
_exptl_absorpt_coefficient_mu 2.718
_exptl_absorpt_correction_T_max 1.00000
_exptl_absorpt_correction_T_min 0.38359
_exptl_absorpt_correction_type multi-scan
_exptl_absorpt_process_details
; 
CrysAlisPro, Agilent Technologies, 
Version 1.171.36.28 (release 01-02-2013 CrysAlis171 .NET) 
(compiled Feb  1 2013,16:14:44) 
;
_exptl_crystal_colour orange
_exptl_crystal_density_diffrn 1.292
_exptl_crystal_density_method 'not measured'
_exptl_crystal_description plate
_exptl_crystal_F_000 1840
_exptl_crystal_size_max 0.30
_exptl_crystal_size_mid 0.12
_exptl_crystal_size_min 0.03
_refine_diff_density_max 0.286
_refine_diff_density_min -0.227
_refine_diff_density_rms 0.039
_refine_ls_extinction_method none
_refine_ls_goodness_of_fit_ref 1.040
_refine_ls_hydrogen_treatment mixed
_refine_ls_matrix_type full
_refine_ls_number_parameters 238
_refine_ls_number_reflns 4648
_refine_ls_number_restraints 0
_refine_ls_restrained_S_all 1.040
_refine_ls_R_factor_all 0.0301
_refine_ls_R_factor_gt 0.0257
_refine_ls_shift/su_max 0.001
_refine_ls_shift/su_mean 0.000
_refine_ls_structure_factor_coef Fsqd
_refine_ls_weighting_details 'calc w=1/[\s^2^(Fo^2^)+(0.0315P)^2^+1.2219P] where P=(Fo^2^+2Fc^2^)/3'
_refine_ls_weighting_scheme calc
_refine_ls_wR_factor_gt 0.0644
_refine_ls_wR_factor_ref 0.0667
_reflns_number_gt 4158
_reflns_number_total 4648
_reflns_threshold_expression >2sigma(I)
_cod_data_source_file c4cc09743b3.cif
_cod_data_source_block mk91
_cod_original_cell_volume 4423.79(18)
_cod_database_code 7116487

loop_
_symmetry_equiv_pos_as_xyz
'x, y, z'
'-x+1/2, -y, z+1/2'
'-x, y+1/2, -z+1/2'
'x+1/2, -y+1/2, -z'
'-x, -y, -z'
'x-1/2, y, -z-1/2'
'x, -y-1/2, z-1/2'
'-x-1/2, y-1/2, z'

loop_
_atom_site_label
_atom_site_type_symbol
_atom_site_fract_x
_atom_site_fract_y
_atom_site_fract_z
_atom_site_U_iso_or_equiv
_atom_site_adp_type
_atom_site_occupancy
_atom_site_symmetry_multiplicity
_atom_site_calc_flag
_atom_site_refinement_flags
Ni Ni 0.541643(14) 0.198582(16) 0.345333(11) 0.02362(7) Uani 1 1 d .
P1 P 0.60730(2) 0.24920(2) 0.433927(16) 0.02473(8) Uani 1 1 d .
P2 P 0.45237(2) 0.16461(2) 0.266963(16) 0.02417(8) Uani 1 1 d .
N N 0.47628(7) 0.31043(8) 0.35612(6) 0.0262(2) Uani 1 1 d .
O1 O 0.60004(7) 0.07802(7) 0.33417(5) 0.0329(2) Uani 1 1 d .
O2 O 0.70986(8) 0.15824(9) 0.29082(7) 0.0492(3) Uani 1 1 d .
C1 C 0.47596(9) 0.37075(10) 0.41015(7) 0.0280(3) Uani 1 1 d .
C2 C 0.40694(10) 0.43244(11) 0.40713(8) 0.0354(3) Uani 1 1 d .
H2 H 0.3913 0.4807 0.4382 0.042 Uiso 1 1 calc R
C3 C 0.36342(10) 0.41022(11) 0.34869(8) 0.0364(3) Uani 1 1 d .
H3 H 0.3133 0.4412 0.3333 0.044 Uiso 1 1 calc R
C4 C 0.40707(9) 0.33592(10) 0.31862(7) 0.0287(3) Uani 1 1 d .
C5 C 0.54806(9) 0.36118(10) 0.45682(7) 0.0306(3) Uani 1 1 d .
H5A H 0.5265 0.3552 0.5017 0.037 Uiso 1 1 calc R
H5B H 0.5852 0.4198 0.4543 0.037 Uiso 1 1 calc R
C6 C 0.59858(10) 0.16665(11) 0.50432(7) 0.0316(3) Uani 1 1 d .
H6 H 0.6185 0.2032 0.5435 0.038 Uiso 1 1 calc R
C7 C 0.50553(11) 0.13881(13) 0.51443(8) 0.0430(4) Uani 1 1 d .
H7A H 0.4852 0.1016 0.4768 0.064 Uiso 1 1 calc R
H7B H 0.4717 0.1989 0.5195 0.064 Uiso 1 1 calc R
H7C H 0.5002 0.0982 0.5535 0.064 Uiso 1 1 calc R
C8 C 0.65442(12) 0.07565(12) 0.49564(8) 0.0423(4) Uani 1 1 d .
H8A H 0.6468 0.0313 0.5326 0.064 Uiso 1 1 calc R
H8B H 0.7139 0.0959 0.4930 0.064 Uiso 1 1 calc R
H8C H 0.6384 0.0414 0.4557 0.064 Uiso 1 1 calc R
C9 C 0.71958(9) 0.28402(11) 0.43025(7) 0.0334(3) Uani 1 1 d .
H9 H 0.7519 0.2239 0.4171 0.040 Uiso 1 1 calc R
C10 C 0.75534(11) 0.31768(14) 0.49552(9) 0.0449(4) Uani 1 1 d .
H10A H 0.8143 0.3386 0.4900 0.067 Uiso 1 1 calc R
H10B H 0.7529 0.2630 0.5264 0.067 Uiso 1 1 calc R
H10C H 0.7217 0.3730 0.5119 0.067 Uiso 1 1 calc R
C11 C 0.73346(11) 0.36157(13) 0.37761(9) 0.0452(4) Uani 1 1 d .
H11A H 0.7070 0.4238 0.3908 0.068 Uiso 1 1 calc R
H11B H 0.7080 0.3388 0.3370 0.068 Uiso 1 1 calc R
H11C H 0.7943 0.3718 0.3713 0.068 Uiso 1 1 calc R
C12 C 0.39415(9) 0.28076(10) 0.25655(7) 0.0305(3) Uani 1 1 d .
H12A H 0.4169 0.3186 0.2194 0.037 Uiso 1 1 calc R
H12B H 0.3332 0.2679 0.2491 0.037 Uiso 1 1 calc R
C13 C 0.37230(9) 0.07310(10) 0.29118(7) 0.0291(3) Uani 1 1 d .
H13 H 0.3284 0.0700 0.2564 0.035 Uiso 1 1 calc R
C14 C 0.32928(10) 0.10770(12) 0.35341(7) 0.0373(3) Uani 1 1 d .
H14A H 0.2857 0.0600 0.3660 0.056 Uiso 1 1 calc R
H14B H 0.3030 0.1722 0.3461 0.056 Uiso 1 1 calc R
H14C H 0.3715 0.1131 0.3880 0.056 Uiso 1 1 calc R
C15 C 0.41096(11) -0.02961(12) 0.29840(9) 0.0424(4) Uani 1 1 d .
H15A H 0.4572 -0.0273 0.3300 0.064 Uiso 1 1 calc R
H15B H 0.4330 -0.0516 0.2565 0.064 Uiso 1 1 calc R
H15C H 0.3674 -0.0758 0.3134 0.064 Uiso 1 1 calc R
C16 C 0.49199(9) 0.12510(11) 0.18764(6) 0.0297(3) Uani 1 1 d .
H16 H 0.5165 0.0576 0.1930 0.036 Uiso 1 1 calc R
C17 C 0.42156(11) 0.11804(13) 0.13677(7) 0.0411(4) Uani 1 1 d .
H17A H 0.3982 0.1838 0.1287 0.062 Uiso 1 1 calc R
H17B H 0.3766 0.0745 0.1527 0.062 Uiso 1 1 calc R
H17C H 0.4448 0.0913 0.0964 0.062 Uiso 1 1 calc R
C18 C 0.56330(10) 0.19306(12) 0.16472(7) 0.0371(3) Uani 1 1 d .
H18A H 0.5889 0.1659 0.1253 0.056 Uiso 1 1 calc R
H18B H 0.6065 0.1982 0.1986 0.056 Uiso 1 1 calc R
H18C H 0.5402 0.2587 0.1555 0.056 Uiso 1 1 calc R
C19 C 0.67238(10) 0.08390(12) 0.30700(7) 0.0356(3) Uani 1 1 d .
H19 H 0.6984(13) 0.0178(16) 0.3010(10) 0.053(6) Uiso 1 1 d .

loop_
_atom_site_aniso_label
_atom_site_aniso_U_11
_atom_site_aniso_U_22
_atom_site_aniso_U_33
_atom_site_aniso_U_23
_atom_site_aniso_U_13
_atom_site_aniso_U_12
Ni 0.02427(12) 0.02492(12) 0.02167(12) -0.00257(8) -0.00154(8) 0.00279(8)
P1 0.02535(16) 0.02620(16) 0.02264(16) -0.00205(12) -0.00172(12) -0.00085(12)
P2 0.02629(17) 0.02544(16) 0.02077(16) -0.00078(12) -0.00186(12) 0.00106(12)
N 0.0274(5) 0.0262(5) 0.0251(5) -0.0027(4) -0.0008(4) 0.0020(4)
O1 0.0344(5) 0.0315(5) 0.0329(5) -0.0025(4) -0.0015(4) 0.0066(4)
O2 0.0390(6) 0.0538(7) 0.0547(8) -0.0070(6) 0.0137(6) 0.0014(5)
C1 0.0303(7) 0.0268(6) 0.0267(7) -0.0036(5) 0.0019(5) -0.0003(5)
C2 0.0357(8) 0.0313(7) 0.0391(8) -0.0096(6) 0.0012(6) 0.0060(6)
C3 0.0314(7) 0.0333(7) 0.0446(9) -0.0058(6) -0.0055(6) 0.0086(6)
C4 0.0285(7) 0.0268(6) 0.0309(7) 0.0003(5) -0.0030(5) 0.0023(5)
C5 0.0339(7) 0.0302(7) 0.0279(7) -0.0063(5) -0.0014(6) 0.0015(5)
C6 0.0381(8) 0.0324(7) 0.0242(6) 0.0004(5) -0.0013(6) -0.0029(6)
C7 0.0464(9) 0.0442(9) 0.0383(9) 0.0023(7) 0.0054(7) -0.0119(7)
C8 0.0546(10) 0.0361(8) 0.0364(8) 0.0068(6) -0.0047(7) 0.0049(7)
C9 0.0293(7) 0.0342(7) 0.0369(8) -0.0044(6) 0.0012(6) -0.0037(6)
C10 0.0344(8) 0.0525(9) 0.0478(10) -0.0092(7) -0.0080(7) -0.0096(7)
C11 0.0462(9) 0.0427(8) 0.0467(9) 0.0006(7) 0.0129(8) -0.0093(7)
C12 0.0321(7) 0.0303(6) 0.0290(7) 0.0013(5) -0.0061(6) 0.0037(5)
C13 0.0279(7) 0.0325(7) 0.0270(7) 0.0014(5) -0.0029(5) -0.0028(5)
C14 0.0362(8) 0.0444(8) 0.0313(7) 0.0000(6) 0.0041(6) -0.0070(7)
C15 0.0430(9) 0.0313(8) 0.0529(10) 0.0060(7) 0.0007(8) -0.0025(6)
C16 0.0317(7) 0.0333(7) 0.0239(6) -0.0020(5) 0.0000(5) 0.0005(6)
C17 0.0410(8) 0.0561(10) 0.0260(7) -0.0085(7) -0.0034(6) -0.0051(7)
C18 0.0386(8) 0.0458(9) 0.0271(7) 0.0013(6) 0.0034(6) -0.0052(7)
C19 0.0347(8) 0.0425(8) 0.0297(7) -0.0045(6) -0.0036(6) 0.0118(7)

loop_
_atom_type_symbol
_atom_type_description
_atom_type_scat_dispersion_real
_atom_type_scat_dispersion_imag
_atom_type_scat_source
C C 0.0181 0.0091 'International Tables Vol C Tables 4.2.6.8 and 6.1.1.4'
H H 0.0000 0.0000 'International Tables Vol C Tables 4.2.6.8 and 6.1.1.4'
N N 0.0311 0.0180 'International Tables Vol C Tables 4.2.6.8 and 6.1.1.4'
O O 0.0492 0.0322 'International Tables Vol C Tables 4.2.6.8 and 6.1.1.4'
P P 0.2955 0.4335 'International Tables Vol C Tables 4.2.6.8 and 6.1.1.4'
Ni Ni -3.0029 0.5091 'International Tables Vol C Tables 4.2.6.8 and 6.1.1.4'

loop_
_geom_angle_atom_site_label_1
_geom_angle_atom_site_label_2
_geom_angle_atom_site_label_3
_geom_angle
N Ni O1 175.22(5)
N Ni P2 84.40(4)
O1 Ni P2 92.40(3)
N Ni P1 84.69(4)
O1 Ni P1 98.07(3)
P2 Ni P1 167.392(17)
C9 P1 C6 105.16(7)
C9 P1 C5 106.77(7)
C6 P1 C5 105.09(7)
C9 P1 Ni 119.88(5)
C6 P1 Ni 115.44(5)
C5 P1 Ni 103.27(5)
C16 P2 C12 108.47(7)
C16 P2 C13 106.27(6)
C12 P2 C13 105.43(7)
C16 P2 Ni 120.06(5)
C12 P2 Ni 103.17(5)
C13 P2 Ni 112.47(5)
C1 N C4 107.51(11)
C1 N Ni 125.77(10)
C4 N Ni 125.36(9)
C19 O1 Ni 115.87(10)
C2 C1 N 109.02(12)
C2 C1 C5 133.20(13)
N C1 C5 117.71(12)
C1 C2 C3 107.02(13)
C4 C3 C2 107.32(13)
C3 C4 N 109.12(13)
C3 C4 C12 133.37(13)
N C4 C12 117.51(12)
C1 C5 P1 106.98(9)
C8 C6 C7 111.77(13)
C8 C6 P1 110.82(10)
C7 C6 P1 109.24(11)
C11 C9 C10 111.60(13)
C11 C9 P1 110.17(11)
C10 C9 P1 113.35(11)
C4 C12 P2 105.07(9)
C14 C13 C15 112.07(13)
C14 C13 P2 109.09(10)
C15 C13 P2 111.50(10)
C18 C16 C17 111.08(12)
C18 C16 P2 110.57(10)
C17 C16 P2 112.52(10)
O2 C19 O1 127.51(14)

loop_
_geom_bond_atom_site_label_1
_geom_bond_atom_site_label_2
_geom_bond_distance
Ni N 1.8484(11)
Ni O1 1.8914(10)
Ni P2 2.1954(4)
Ni P1 2.2123(4)
P1 C9 1.8366(15)
P1 C6 1.8401(14)
P1 C5 1.8454(14)
P2 C16 1.8337(14)
P2 C12 1.8366(14)
P2 C13 1.8411(14)
N C1 1.3835(17)
N C4 1.3836(18)
O1 C19 1.2754(19)
O2 C19 1.216(2)
C1 C2 1.376(2)
C1 C5 1.4975(19)
C2 C3 1.421(2)
C3 C4 1.370(2)
C4 C12 1.4982(19)
C6 C8 1.527(2)
C6 C7 1.532(2)
C9 C11 1.528(2)
C9 C10 1.531(2)
C13 C14 1.528(2)
C13 C15 1.528(2)
C16 C18 1.530(2)
C16 C17 1.533(2)

loop_
_geom_torsion_atom_site_label_1
_geom_torsion_atom_site_label_2
_geom_torsion_atom_site_label_3
_geom_torsion_atom_site_label_4
_geom_torsion
N Ni P1 C9 -116.06(7)
O1 Ni P1 C9 67.86(7)
P2 Ni P1 C9 -146.25(9)
N Ni P1 C6 116.55(7)
O1 Ni P1 C6 -59.52(6)
P2 Ni P1 C6 86.36(9)
N Ni P1 C5 2.45(6)
O1 Ni P1 C5 -173.62(6)
P2 Ni P1 C5 -27.74(10)
N Ni P2 C16 132.95(7)
O1 Ni P2 C16 -50.60(6)
P1 Ni P2 C16 163.16(9)
N Ni P2 C12 12.20(6)
O1 Ni P2 C12 -171.36(6)
P1 Ni P2 C12 42.41(10)
N Ni P2 C13 -100.91(6)
O1 Ni P2 C13 75.53(6)
P1 Ni P2 C13 -70.70(9)
O1 Ni N C1 115.2(6)
P2 Ni N C1 163.27(12)
P1 Ni N C1 -10.39(11)
O1 Ni N C4 -49.9(6)
P2 Ni N C4 -1.76(11)
P1 Ni N C4 -175.42(12)
N Ni O1 C19 153.7(6)
P2 Ni O1 C19 105.87(10)
P1 Ni O1 C19 -81.17(10)
C4 N C1 C2 0.77(16)
Ni N C1 C2 -166.46(10)
C4 N C1 C5 -176.65(12)
Ni N C1 C5 16.11(18)
N C1 C2 C3 -0.66(17)
C5 C1 C2 C3 176.21(15)
C1 C2 C3 C4 0.30(18)
C2 C3 C4 N 0.18(18)
C2 C3 C4 C12 -179.94(16)
C1 N C4 C3 -0.58(16)
Ni N C4 C3 166.72(11)
C1 N C4 C12 179.51(12)
Ni N C4 C12 -13.19(18)
C2 C1 C5 P1 172.24(15)
N C1 C5 P1 -11.10(16)
C9 P1 C5 C1 131.01(10)
C6 P1 C5 C1 -117.64(10)
Ni P1 C5 C1 3.74(10)
C9 P1 C6 C8 -60.26(12)
C5 P1 C6 C8 -172.76(11)
Ni P1 C6 C8 74.19(11)
C9 P1 C6 C7 176.17(11)
C5 P1 C6 C7 63.67(12)
Ni P1 C6 C7 -49.38(12)
C6 P1 C9 C11 -174.09(11)
C5 P1 C9 C11 -62.79(12)
Ni P1 C9 C11 53.92(12)
C6 P1 C9 C10 -48.24(13)
C5 P1 C9 C10 63.06(13)
Ni P1 C9 C10 179.78(10)
C3 C4 C12 P2 -158.12(16)
N C4 C12 P2 21.77(16)
C16 P2 C12 C4 -148.58(10)
C13 P2 C12 C4 97.93(10)
Ni P2 C12 C4 -20.22(10)
C16 P2 C13 C14 -173.61(10)
C12 P2 C13 C14 -58.60(11)
Ni P2 C13 C14 53.12(11)
C16 P2 C13 C15 62.08(12)
C12 P2 C13 C15 177.10(11)
Ni P2 C13 C15 -71.19(11)
C12 P2 C16 C18 70.55(12)
C13 P2 C16 C18 -176.51(10)
Ni P2 C16 C18 -47.54(12)
C12 P2 C16 C17 -54.30(13)
C13 P2 C16 C17 58.64(12)
Ni P2 C16 C17 -172.39(9)
Ni O1 C19 O2 4.4(2)
